data_4064493
loop_
_publ_author_name
'Hashmi, A. Stephen K.'
'Lothsch\"utz, Christian'
'B\"ohling, Constantin'
'Rominger, Frank'

_publ_section_title
;
 From Isonitriles to Carbenes: Synthesis of New NAC&#x2212; and
 NHC&#x2212;Palladium(II) Compounds and Their Catalytic Activity
;
_journal_issue 8
_journal_name_full Organometallics
_journal_page_first 2411
_journal_paper_doi 10.1021/om200141s
_journal_volume 30
_journal_year 2011
_chemical_formula_sum 'C16 H27.5 Cl N2.5 Pd0.5'
_chemical_formula_weight 343.56
_chemical_name_common 'in manuscript 13b'
_chemical_name_systematic
; 
 ? 
;
_space_group_IT_number 14
_symmetry_cell_setting monoclinic
_symmetry_space_group_name_Hall '-P 2ybc'
_symmetry_space_group_name_H-M 'P 1 21/c 1'
_atom_sites_solution_hydrogens geom
_atom_sites_solution_primary direct
_atom_sites_solution_secondary difmap
_audit_creation_method SHELXL-97
_cell_angle_alpha 90.00
_cell_angle_beta 95.689(2)
_cell_angle_gamma 90.00
_cell_formula_units_Z 8
_cell_length_a 16.3358(14)
_cell_length_b 12.1124(11)
_cell_length_c 17.6986(16)
_cell_measurement_reflns_used 6980
_cell_measurement_temperature 200(2)
_cell_measurement_theta_max 25.99
_cell_measurement_theta_min 2.33
_cell_volume 3484.7(5)
_computing_cell_refinement 'Bruker SAINT'
_computing_data_collection 'Bruker APEX'
_computing_data_reduction 'Bruker SAINT'
_computing_molecular_graphics 'Bruker SHELXTL'
_computing_publication_material 'Bruker SHELXTL'
_computing_structure_refinement 'SHELXL-97 (Sheldrick, 2008)'
_computing_structure_solution 'SHELXS-97 (Sheldrick, 2008)'
_diffrn_ambient_temperature 200(2)
_diffrn_measured_fraction_theta_full 0.996
_diffrn_measured_fraction_theta_max 0.996
_diffrn_measurement_device_type 'Bruker APEX'
_diffrn_measurement_method '\w scans'
_diffrn_radiation_monochromator graphite
_diffrn_radiation_source 'fine-focus sealed tube'
_diffrn_radiation_type MoK\a
_diffrn_radiation_wavelength 0.71073
_diffrn_reflns_av_R_equivalents 0.0480
_diffrn_reflns_av_sigmaI/netI 0.0437
_diffrn_reflns_limit_h_max 21
_diffrn_reflns_limit_h_min -21
_diffrn_reflns_limit_k_max 16
_diffrn_reflns_limit_k_min -16
_diffrn_reflns_limit_l_max 23
_diffrn_reflns_limit_l_min -23
_diffrn_reflns_number 36458
_diffrn_reflns_theta_full 28.39
_diffrn_reflns_theta_max 28.39
_diffrn_reflns_theta_min 2.04
_exptl_absorpt_coefficient_mu 0.714
_exptl_absorpt_correction_T_max 0.9321
_exptl_absorpt_correction_T_min 0.8198
_exptl_absorpt_correction_type multi-scan
_exptl_absorpt_process_details
;
Sheldrick, G. M. (2008). <i>SADABS</i>. University of G\"ottingen, Germany.
;
_exptl_crystal_colour colourless
_exptl_crystal_density_diffrn 1.310
_exptl_crystal_density_method 'not measured'
_exptl_crystal_description polyhedron
_exptl_crystal_F_000 1448
_exptl_crystal_size_max 0.29
_exptl_crystal_size_mid 0.10
_exptl_crystal_size_min 0.10
_refine_diff_density_max 0.594
_refine_diff_density_min -1.126
_refine_diff_density_rms 0.076
_refine_ls_extinction_method none
_refine_ls_goodness_of_fit_ref 1.176
_refine_ls_hydrogen_treatment constr
_refine_ls_matrix_type full
_refine_ls_number_parameters 497
_refine_ls_number_reflns 8709
_refine_ls_number_restraints 313
_refine_ls_restrained_S_all 1.161
_refine_ls_R_factor_all 0.0603
_refine_ls_R_factor_gt 0.0481
_refine_ls_shift/su_max 0.001
_refine_ls_shift/su_mean 0.000
_refine_ls_structure_factor_coef Fsqd
_refine_ls_weighting_details 'calc w=1/[\s^2^(Fo^2^)+(0.0300P)^2^+2.5259P] where P=(Fo^2^+2Fc^2^)/3'
_refine_ls_weighting_scheme calc
_refine_ls_wR_factor_gt 0.0929
_refine_ls_wR_factor_ref 0.0971
_reflns_number_gt 7435
_reflns_number_total 8709
_reflns_threshold_expression >2sigma(I)
_cod_data_source_file om200141s_si_002.cif
_cod_data_source_block clo22
_cod_depositor_comments
;
The following automatic conversions were performed:

'_symmetry_cell_setting' value 'Monoclinic' changed to 'monoclinic'
according to /home/saulius/struct/CIF-dictionaries/cif_core.dic
dictionary named 'cif_core.dic' version 2.4.1 from 2010-06-29.

Automatic conversion script
Id: cif_fix_values 1715 2011-07-08 13:25:40Z adriana 
;
_cod_original_sg_symbol_H-M P2(1)/c
_cod_original_formula_sum 'C16 H27.50 Cl N2.50 Pd0.50'
_cod_database_code 4064493

loop_
_symmetry_equiv_pos_as_xyz
'x, y, z'
'-x, y+1/2, -z+1/2'
'-x, -y, -z'
'x, -y-1/2, z-1/2'

loop_
_atom_site_label
_atom_site_type_symbol
_atom_site_fract_x
_atom_site_fract_y
_atom_site_fract_z
_atom_site_U_iso_or_equiv
_atom_site_adp_type
_atom_site_occupancy
_atom_site_symmetry_multiplicity
_atom_site_calc_flag
_atom_site_refinement_flags
_atom_site_disorder_assembly
_atom_site_disorder_group
Pd1 Pd 0.235232(13) -0.803588(17) 0.392484(11) 0.02191(6) Uani 1 1 d . A .
Cl1 Cl 0.12956(5) -0.70378(7) 0.43695(4) 0.03952(18) Uani 1 1 d . . .
Cl2 Cl 0.34352(5) -0.81859(7) 0.71005(4) 0.04017(19) Uani 1 1 d . . .
C1 C 0.28693(17) -0.8223(2) 0.49831(16) 0.0266(6) Uani 1 1 d . . .
N2 N 0.33870(16) -0.7488(2) 0.53261(14) 0.0340(6) Uani 1 1 d . A .
H2 H 0.3553 -0.7661 0.5799 0.041 Uiso 1 1 calc R . .
N3 N 0.17975(14) -0.77258(18) 0.28111(13) 0.0245(5) Uani 1 1 d . . .
H3A H 0.1479 -0.7104 0.2840 0.029 Uiso 1 1 calc R A .
H3B H 0.2216 -0.7539 0.2524 0.029 Uiso 1 1 calc R . .
C2 C 0.32685(17) -0.8842(2) 0.35793(16) 0.0271(6) Uani 1 1 d . . .
N4 N 0.38184(15) -0.9310(2) 0.33992(14) 0.0341(6) Uani 1 1 d . A .
N1 N 0.2716(8) -0.9096(7) 0.5409(7) 0.034(2) Uani 0.684(4) 1 d PDU A 1
H1 H 0.2988 -0.9080 0.5864 0.041 Uiso 0.684(4) 1 calc PR A 1
C11 C 0.2192(4) -1.0076(5) 0.5282(4) 0.0285(18) Uani 0.684(4) 1 d PDU A 1
C12 C 0.2129(3) -1.0530(4) 0.4481(2) 0.0385(12) Uani 0.684(4) 1 d PDU A 1
H12A H 0.2685 -1.0710 0.4339 0.046 Uiso 0.684(4) 1 calc PR A 1
H12B H 0.1883 -0.9967 0.4122 0.046 Uiso 0.684(4) 1 calc PR A 1
C13 C 0.1347(3) -0.9813(4) 0.5519(3) 0.0345(11) Uani 0.684(4) 1 d PDU A 1
H13A H 0.1081 -0.9236 0.5183 0.041 Uiso 0.684(4) 1 calc PR A 1
H13B H 0.1399 -0.9528 0.6046 0.041 Uiso 0.684(4) 1 calc PR A 1
C14 C 0.2593(3) -1.0973(4) 0.5817(3) 0.0356(11) Uani 0.684(4) 1 d PDU A 1
H14A H 0.3147 -1.1152 0.5668 0.043 Uiso 0.684(4) 1 calc PR A 1
H14B H 0.2658 -1.0692 0.6344 0.043 Uiso 0.684(4) 1 calc PR A 1
C15 C 0.1591(5) -1.1574(5) 0.4433(4) 0.0484(18) Uani 0.684(4) 1 d PDU A 1
H15 H 0.1541 -1.1860 0.3900 0.058 Uiso 0.684(4) 1 calc PR A 1
C16 C 0.0747(4) -1.1294(5) 0.4655(3) 0.0514(16) Uani 0.684(4) 1 d PDU A 1
H16A H 0.0394 -1.1961 0.4614 0.062 Uiso 0.684(4) 1 calc PR A 1
H16B H 0.0489 -1.0727 0.4306 0.062 Uiso 0.684(4) 1 calc PR A 1
C17 C 0.0817(3) -1.0861(4) 0.5469(3) 0.0412(12) Uani 0.684(4) 1 d PDU A 1
H17 H 0.0257 -1.0683 0.5616 0.049 Uiso 0.684(4) 1 calc PR A 1
C18 C 0.1216(4) -1.1732(4) 0.6006(3) 0.0396(13) Uani 0.684(4) 1 d PDU A 1
H18A H 0.1266 -1.1449 0.6533 0.047 Uiso 0.684(4) 1 calc PR A 1
H18B H 0.0869 -1.2403 0.5985 0.047 Uiso 0.684(4) 1 calc PR A 1
C19 C 0.2062(4) -1.2014(5) 0.5775(3) 0.0388(13) Uani 0.684(4) 1 d PDU A 1
H19 H 0.2325 -1.2586 0.6127 0.047 Uiso 0.684(4) 1 calc PR A 1
C20 C 0.1990(4) -1.2450(4) 0.4963(3) 0.0532(15) Uani 0.684(4) 1 d PDU A 1
H20A H 0.2543 -1.2632 0.4815 0.064 Uiso 0.684(4) 1 calc PR A 1
H20B H 0.1652 -1.3130 0.4927 0.064 Uiso 0.684(4) 1 calc PR A 1
N1B N 0.2670(17) -0.8967(15) 0.5473(17) 0.035(5) Uani 0.316(4) 1 d PDU A 2
H1B H 0.2796 -0.8795 0.5954 0.042 Uiso 0.316(4) 1 calc PR A 2
C11B C 0.2269(8) -1.0044(11) 0.5339(7) 0.024(3) Uani 0.316(4) 1 d PDU A 2
C12B C 0.1482(6) -1.0013(7) 0.4800(6) 0.038(2) Uani 0.316(4) 1 d PDU A 2
H12C H 0.1604 -0.9740 0.4296 0.046 Uiso 0.316(4) 1 calc PR A 2
H12D H 0.1080 -0.9505 0.5000 0.046 Uiso 0.316(4) 1 calc PR A 2
C13B C 0.2061(6) -1.0475(7) 0.6108(5) 0.035(2) Uani 0.316(4) 1 d PDU A 2
H13C H 0.1660 -0.9973 0.6316 0.042 Uiso 0.316(4) 1 calc PR A 2
H13D H 0.2565 -1.0491 0.6468 0.042 Uiso 0.316(4) 1 calc PR A 2
C14B C 0.2873(6) -1.0836(7) 0.5007(6) 0.038(2) Uani 0.316(4) 1 d PDU A 2
H14C H 0.3397 -1.0853 0.5339 0.046 Uiso 0.316(4) 1 calc PR A 2
H14D H 0.2990 -1.0573 0.4499 0.046 Uiso 0.316(4) 1 calc PR A 2
C15B C 0.1115(7) -1.1185(9) 0.4723(7) 0.049(3) Uani 0.316(4) 1 d PDU A 2
H15B H 0.0600 -1.1162 0.4368 0.059 Uiso 0.316(4) 1 calc PR A 2
C16B C 0.0908(6) -1.1581(11) 0.5497(7) 0.051(3) Uani 0.316(4) 1 d PDU A 2
H16C H 0.0517 -1.1064 0.5702 0.062 Uiso 0.316(4) 1 calc PR A 2
H16D H 0.0648 -1.2320 0.5450 0.062 Uiso 0.316(4) 1 calc PR A 2
C17B C 0.1695(8) -1.1639(8) 0.6026(6) 0.042(3) Uani 0.316(4) 1 d PDU A 2
H17B H 0.1568 -1.1911 0.6535 0.050 Uiso 0.316(4) 1 calc PR A 2
C18B C 0.2314(8) -1.2402(9) 0.5715(7) 0.045(3) Uani 0.316(4) 1 d PDU A 2
H18C H 0.2089 -1.3161 0.5674 0.054 Uiso 0.316(4) 1 calc PR A 2
H18D H 0.2826 -1.2418 0.6065 0.054 Uiso 0.316(4) 1 calc PR A 2
C19B C 0.2504(7) -1.2002(8) 0.4940(6) 0.046(3) Uani 0.316(4) 1 d PDU A 2
H19B H 0.2904 -1.2516 0.4731 0.056 Uiso 0.316(4) 1 calc PR A 2
C20B C 0.1720(9) -1.1954(12) 0.4406(9) 0.053(4) Uani 0.316(4) 1 d PDU A 2
H20C H 0.1845 -1.1688 0.3901 0.064 Uiso 0.316(4) 1 calc PR A 2
H20D H 0.1478 -1.2702 0.4343 0.064 Uiso 0.316(4) 1 calc PR A 2
C21 C 0.3738(2) -0.6446(3) 0.50767(17) 0.0369(7) Uani 1 1 d . . .
C22 C 0.3154(3) -0.5513(3) 0.5207(3) 0.0642(12) Uani 1 1 d . A .
H22A H 0.2630 -0.5633 0.4898 0.096 Uiso 1 1 calc R . .
H22B H 0.3394 -0.4812 0.5063 0.096 Uiso 1 1 calc R . .
H22C H 0.3059 -0.5489 0.5745 0.096 Uiso 1 1 calc R . .
C23 C 0.4539(3) -0.6305(4) 0.5595(2) 0.0720(14) Uani 1 1 d . A .
H23A H 0.4422 -0.6348 0.6127 0.108 Uiso 1 1 calc R . .
H23B H 0.4782 -0.5584 0.5500 0.108 Uiso 1 1 calc R . .
H23C H 0.4925 -0.6891 0.5490 0.108 Uiso 1 1 calc R . .
C24 C 0.3939(3) -0.6467(3) 0.4259(2) 0.0535(10) Uani 1 1 d . A .
H24A H 0.4313 -0.7083 0.4188 0.080 Uiso 1 1 calc R . .
H24B H 0.4204 -0.5771 0.4140 0.080 Uiso 1 1 calc R . .
H24C H 0.3431 -0.6561 0.3922 0.080 Uiso 1 1 calc R . .
C31 C 0.12780(16) -0.8554(2) 0.23625(15) 0.0226(5) Uani 1 1 d . A .
C32 C 0.17837(18) -0.9578(2) 0.22371(17) 0.0306(6) Uani 1 1 d . . .
H32A H 0.1993 -0.9901 0.2733 0.037 Uiso 1 1 calc R A .
H32B H 0.2261 -0.9377 0.1962 0.037 Uiso 1 1 calc R . .
C33 C 0.09645(19) -0.8063(2) 0.15895(16) 0.0314(6) Uani 1 1 d . . .
H33A H 0.0642 -0.7387 0.1665 0.038 Uiso 1 1 calc R A .
H33B H 0.1437 -0.7858 0.1309 0.038 Uiso 1 1 calc R . .
C34 C 0.05455(17) -0.8861(2) 0.27905(16) 0.0280(6) Uani 1 1 d . . .
H34A H 0.0217 -0.8192 0.2873 0.034 Uiso 1 1 calc R A .
H34B H 0.0742 -0.9174 0.3292 0.034 Uiso 1 1 calc R . .
C35 C 0.1247(2) -1.0422(3) 0.17746(18) 0.0375(7) Uani 1 1 d . A .
H35 H 0.1581 -1.1096 0.1692 0.045 Uiso 1 1 calc R . .
C36 C 0.0925(2) -0.9931(3) 0.10077(18) 0.0419(8) Uani 1 1 d . . .
H36A H 0.1393 -0.9740 0.0717 0.050 Uiso 1 1 calc R A .
H36B H 0.0578 -1.0481 0.0712 0.050 Uiso 1 1 calc R . .
C37 C 0.0425(2) -0.8905(3) 0.11287(17) 0.0362(7) Uani 1 1 d . A .
H37 H 0.0220 -0.8579 0.0626 0.043 Uiso 1 1 calc R . .
C38 C -0.03043(19) -0.9213(3) 0.15623(19) 0.0391(7) Uani 1 1 d . . .
H38A H -0.0658 -0.9755 0.1265 0.047 Uiso 1 1 calc R A .
H38B H -0.0638 -0.8548 0.1640 0.047 Uiso 1 1 calc R . .
C39 C 0.00106(19) -0.9709(3) 0.23289(18) 0.0349(7) Uani 1 1 d . A .
H39 H -0.0467 -0.9915 0.2612 0.042 Uiso 1 1 calc R . .
C40 C 0.0520(2) -1.0736(3) 0.22026(19) 0.0411(8) Uani 1 1 d . . .
H40A H 0.0720 -1.1069 0.2698 0.049 Uiso 1 1 calc R A .
H40B H 0.0175 -1.1289 0.1907 0.049 Uiso 1 1 calc R . .
C41 C 0.4545(2) -0.9901(3) 0.31872(19) 0.0428(8) Uani 1 1 d . . .
C42 C 0.4281(3) -1.0568(4) 0.2486(3) 0.0752(14) Uani 1 1 d . A .
H42A H 0.3844 -1.1081 0.2594 0.113 Uiso 1 1 calc R . .
H42B H 0.4752 -1.0987 0.2336 0.113 Uiso 1 1 calc R . .
H42C H 0.4077 -1.0072 0.2073 0.113 Uiso 1 1 calc R . .
C43 C 0.4837(3) -1.0634(5) 0.3853(3) 0.0903(19) Uani 1 1 d . A .
H43A H 0.4955 -1.0180 0.4309 0.136 Uiso 1 1 calc R . .
H43B H 0.5337 -1.1024 0.3743 0.136 Uiso 1 1 calc R . .
H43C H 0.4407 -1.1172 0.3937 0.136 Uiso 1 1 calc R . .
C44 C 0.5178(2) -0.9056(4) 0.3021(3) 0.0716(13) Uani 1 1 d . A .
H44A H 0.4947 -0.8565 0.2614 0.107 Uiso 1 1 calc R . .
H44B H 0.5664 -0.9431 0.2861 0.107 Uiso 1 1 calc R . .
H44C H 0.5337 -0.8622 0.3479 0.107 Uiso 1 1 calc R . .
N50 N -0.2732(12) -0.7501(13) 0.2144(10) 0.121(7) Uani 0.472(18) 1 d PD B 1
C50 C -0.2641(9) -0.8390(14) 0.2037(8) 0.070(4) Uani 0.472(18) 1 d PDU B 1
C51 C -0.254(2) -0.9552(18) 0.186(2) 0.089(9) Uani 0.472(18) 1 d PDU B 1
H51A H -0.2634 -0.9656 0.1306 0.133 Uiso 0.472(18) 1 calc PR B 1
H51B H -0.2944 -0.9991 0.2105 0.133 Uiso 0.472(18) 1 calc PR B 1
H51C H -0.1985 -0.9791 0.2039 0.133 Uiso 0.472(18) 1 calc PR B 1
N50B N -0.3396(12) -0.8010(13) 0.1577(12) 0.154(9) Uani 0.528(18) 1 d PDU B 2
C50B C -0.2963(10) -0.8706(13) 0.1714(10) 0.081(4) Uani 0.528(18) 1 d PDU B 2
C51B C -0.2392(16) -0.9591(15) 0.1945(18) 0.064(5) Uani 0.528(18) 1 d PDU B 2
H51D H -0.1948 -0.9303 0.2305 0.097 Uiso 0.528(18) 1 calc PR B 2
H51E H -0.2158 -0.9886 0.1498 0.097 Uiso 0.528(18) 1 calc PR B 2
H51F H -0.2683 -1.0179 0.2188 0.097 Uiso 0.528(18) 1 calc PR B 2

loop_
_atom_site_aniso_label
_atom_site_aniso_U_11
_atom_site_aniso_U_22
_atom_site_aniso_U_33
_atom_site_aniso_U_23
_atom_site_aniso_U_13
_atom_site_aniso_U_12
Pd1 0.02208(11) 0.02094(10) 0.02266(11) -0.00006(8) 0.00203(7) -0.00160(9)
Cl1 0.0407(4) 0.0427(4) 0.0354(4) -0.0072(3) 0.0054(3) 0.0137(4)
Cl2 0.0368(4) 0.0550(5) 0.0292(4) -0.0027(3) 0.0058(3) 0.0103(4)
C1 0.0261(14) 0.0256(15) 0.0283(14) -0.0009(11) 0.0030(11) -0.0044(11)
N2 0.0403(15) 0.0342(14) 0.0257(13) 0.0046(11) -0.0049(11) -0.0128(12)
N3 0.0261(12) 0.0208(11) 0.0268(12) 0.0008(9) 0.0033(9) -0.0032(9)
C2 0.0245(14) 0.0285(15) 0.0283(14) 0.0033(11) 0.0019(11) -0.0004(12)
N4 0.0290(13) 0.0408(15) 0.0322(14) 0.0042(11) 0.0021(11) 0.0038(12)
N1 0.037(4) 0.040(4) 0.022(3) 0.005(3) -0.009(3) -0.010(3)
C11 0.031(4) 0.023(3) 0.032(4) 0.007(3) 0.005(3) -0.006(3)
C12 0.051(3) 0.032(2) 0.034(2) 0.0041(19) 0.007(2) -0.012(2)
C13 0.030(2) 0.030(2) 0.044(3) 0.0034(19) 0.0039(19) -0.0028(18)
C14 0.031(2) 0.036(2) 0.040(2) 0.010(2) 0.004(2) 0.0021(19)
C15 0.079(5) 0.033(4) 0.033(3) -0.004(3) 0.001(3) -0.020(3)
C16 0.051(4) 0.040(3) 0.057(3) 0.012(2) -0.021(3) -0.027(3)
C17 0.029(2) 0.035(3) 0.058(3) 0.012(2) 0.002(2) -0.008(2)
C18 0.040(3) 0.034(3) 0.045(3) 0.011(2) 0.006(3) -0.009(2)
C19 0.043(4) 0.027(3) 0.048(3) 0.014(3) 0.010(3) 0.004(2)
C20 0.077(4) 0.024(3) 0.062(4) -0.001(2) 0.026(3) -0.006(3)
N1B 0.042(10) 0.019(6) 0.043(11) 0.005(5) 0.003(7) -0.019(6)
C11B 0.022(7) 0.032(7) 0.018(7) -0.005(6) 0.004(5) -0.006(6)
C12B 0.038(5) 0.031(5) 0.042(6) 0.012(4) -0.013(4) -0.011(4)
C13B 0.050(6) 0.032(5) 0.025(4) 0.005(4) 0.008(4) -0.011(4)
C14B 0.036(5) 0.032(5) 0.049(6) 0.000(4) 0.010(4) -0.004(4)
C15B 0.041(7) 0.038(7) 0.063(7) 0.008(6) -0.020(6) -0.022(5)
C16B 0.027(5) 0.039(7) 0.091(9) 0.005(6) 0.018(5) -0.018(5)
C17B 0.047(8) 0.033(6) 0.046(6) 0.007(5) 0.012(5) -0.009(6)
C18B 0.049(7) 0.024(6) 0.062(7) 0.009(6) 0.007(6) -0.002(5)
C19B 0.055(6) 0.025(5) 0.062(7) 0.001(5) 0.017(5) -0.002(5)
C20B 0.073(9) 0.034(8) 0.053(7) -0.006(7) 0.006(5) -0.036(6)
C21 0.0424(19) 0.0360(17) 0.0319(16) 0.0008(13) 0.0012(14) -0.0180(15)
C22 0.086(3) 0.041(2) 0.068(3) -0.003(2) 0.019(2) -0.011(2)
C23 0.074(3) 0.073(3) 0.063(3) 0.014(2) -0.022(2) -0.046(3)
C24 0.070(3) 0.049(2) 0.043(2) 0.0005(17) 0.0128(18) -0.032(2)
C31 0.0240(14) 0.0195(13) 0.0243(13) -0.0011(10) 0.0028(11) -0.0002(11)
C32 0.0280(15) 0.0313(16) 0.0322(15) -0.0074(12) 0.0016(12) 0.0046(12)
C33 0.0345(16) 0.0301(15) 0.0288(15) 0.0048(12) -0.0011(12) -0.0036(13)
C34 0.0281(15) 0.0274(15) 0.0292(14) -0.0031(11) 0.0065(12) -0.0032(12)
C35 0.0434(19) 0.0273(16) 0.0406(18) -0.0093(13) -0.0017(14) 0.0068(14)
C36 0.049(2) 0.046(2) 0.0296(16) -0.0118(14) 0.0002(14) -0.0037(16)
C37 0.0466(19) 0.0350(17) 0.0245(15) 0.0033(12) -0.0088(13) -0.0040(14)
C38 0.0318(17) 0.0353(17) 0.0478(19) -0.0057(15) -0.0077(14) -0.0026(14)
C39 0.0327(16) 0.0355(17) 0.0366(17) -0.0032(13) 0.0035(13) -0.0112(13)
C40 0.055(2) 0.0243(16) 0.0418(18) 0.0006(13) -0.0069(16) -0.0093(15)
C41 0.0345(18) 0.056(2) 0.0399(18) 0.0040(16) 0.0118(14) 0.0194(16)
C42 0.069(3) 0.086(3) 0.073(3) -0.027(3) 0.018(2) 0.011(3)
C43 0.082(3) 0.127(5) 0.067(3) 0.043(3) 0.034(3) 0.074(3)
C44 0.035(2) 0.090(3) 0.092(3) -0.003(3) 0.018(2) 0.004(2)
N50 0.143(14) 0.100(10) 0.126(12) 0.013(9) 0.038(10) 0.021(10)
C50 0.071(8) 0.095(10) 0.046(7) 0.006(6) 0.009(6) -0.012(8)
C51 0.11(3) 0.096(12) 0.060(10) -0.017(11) -0.006(13) -0.041(13)
N50B 0.155(16) 0.120(11) 0.202(18) 0.022(10) 0.090(14) 0.059(9)
C50B 0.086(10) 0.084(9) 0.077(10) -0.002(7) 0.035(8) 0.001(6)
C51B 0.039(5) 0.101(10) 0.055(10) 0.001(7) 0.011(6) -0.017(5)

loop_
_atom_type_symbol
_atom_type_description
_atom_type_scat_dispersion_real
_atom_type_scat_dispersion_imag
_atom_type_scat_source
C C 0.0033 0.0016 'International Tables Vol C Tables 4.2.6.8 and 6.1.1.4'
H H 0.0000 0.0000 'International Tables Vol C Tables 4.2.6.8 and 6.1.1.4'
N N 0.0061 0.0033 'International Tables Vol C Tables 4.2.6.8 and 6.1.1.4'
Cl Cl 0.1484 0.1585 'International Tables Vol C Tables 4.2.6.8 and 6.1.1.4'
Pd Pd -0.9988 1.0072 'International Tables Vol C Tables 4.2.6.8 and 6.1.1.4'

loop_
_geom_angle_atom_site_label_1
_geom_angle_atom_site_label_2
_geom_angle_atom_site_label_3
_geom_angle
C2 Pd1 C1 88.32(12)
C2 Pd1 N3 93.91(10)
C1 Pd1 N3 176.31(10)
C2 Pd1 Cl1 177.77(9)
C1 Pd1 Cl1 90.04(8)
N3 Pd1 Cl1 87.65(7)
N1B C1 N2 110.2(10)
N1B C1 N1 9.1(18)
N2 C1 N1 114.7(5)
N1B C1 Pd1 126.2(10)
N2 C1 Pd1 122.9(2)
N1 C1 Pd1 122.4(4)
C1 N2 C21 133.2(2)
C1 N2 H2 113.4
C21 N2 H2 113.4
C31 N3 Pd1 122.97(16)
C31 N3 H3A 106.6
Pd1 N3 H3A 106.6
C31 N3 H3B 106.6
Pd1 N3 H3B 106.6
H3A N3 H3B 106.5
N4 C2 Pd1 177.8(3)
C2 N4 C41 178.2(3)
C1 N1 C11 133.8(9)
C1 N1 H1 113.1
C11 N1 H1 113.1
N1 C11 C12 115.0(7)
N1 C11 C13 108.7(7)
C12 C11 C13 110.8(5)
N1 C11 C14 105.6(6)
C12 C11 C14 107.7(5)
C13 C11 C14 108.7(5)
C11 C12 C15 109.7(5)
C11 C12 H12A 109.7
C15 C12 H12A 109.7
C11 C12 H12B 109.7
C15 C12 H12B 109.7
H12A C12 H12B 108.2
C11 C13 C17 109.5(4)
C11 C13 H13A 109.8
C17 C13 H13A 109.8
C11 C13 H13B 109.8
C17 C13 H13B 109.8
H13A C13 H13B 108.2
C19 C14 C11 110.3(4)
C19 C14 H14A 109.6
C11 C14 H14A 109.6
C19 C14 H14B 109.6
C11 C14 H14B 109.6
H14A C14 H14B 108.1
C16 C15 C20 110.1(6)
C16 C15 C12 109.4(5)
C20 C15 C12 109.4(5)
C16 C15 H15 109.3
C20 C15 H15 109.3
C12 C15 H15 109.3
C15 C16 C17 109.7(5)
C15 C16 H16A 109.7
C17 C16 H16A 109.7
C15 C16 H16B 109.7
C17 C16 H16B 109.7
H16A C16 H16B 108.2
C18 C17 C16 109.8(5)
C18 C17 C13 109.5(4)
C16 C17 C13 109.2(4)
C18 C17 H17 109.5
C16 C17 H17 109.5
C13 C17 H17 109.5
C19 C18 C17 109.5(4)
C19 C18 H18A 109.8
C17 C18 H18A 109.8
C19 C18 H18B 109.8
C17 C18 H18B 109.8
H18A C18 H18B 108.2
C18 C19 C20 110.1(5)
C18 C19 C14 109.2(5)
C20 C19 C14 108.7(4)
C18 C19 H19 109.6
C20 C19 H19 109.6
C14 C19 H19 109.6
C15 C20 C19 109.2(5)
C15 C20 H20A 109.8
C19 C20 H20A 109.8
C15 C20 H20B 109.8
C19 C20 H20B 109.8
H20A C20 H20B 108.3
C1 N1B C11B 130(2)
C1 N1B H1B 115.2
C11B N1B H1B 115.2
N1B C11B C12B 114.5(14)
N1B C11B C13B 107.2(13)
C12B C11B C13B 108.5(9)
N1B C11B C14B 108.9(14)
C12B C11B C14B 108.0(9)
C13B C11B C14B 109.7(10)
C11B C12B C15B 109.2(8)
C11B C12B H12C 109.8
C15B C12B H12C 109.8
C11B C12B H12D 109.8
C15B C12B H12D 109.8
H12C C12B H12D 108.3
C11B C13B C17B 110.5(8)
C11B C13B H13C 109.6
C17B C13B H13C 109.6
C11B C13B H13D 109.6
C17B C13B H13D 109.6
H13C C13B H13D 108.1
C11B C14B C19B 110.0(8)
C11B C14B H14C 109.7
C19B C14B H14C 109.7
C11B C14B H14D 109.7
C19B C14B H14D 109.7
H14C C14B H14D 108.2
C20B C15B C16B 110.7(11)
C20B C15B C12B 109.8(10)
C16B C15B C12B 109.3(9)
C20B C15B H15B 109.0
C16B C15B H15B 109.0
C12B C15B H15B 109.0
C17B C16B C15B 108.7(8)
C17B C16B H16C 110.0
C15B C16B H16C 110.0
C17B C16B H16D 110.0
C15B C16B H16D 110.0
H16C C16B H16D 108.3
C18B C17B C16B 111.1(10)
C18B C17B C13B 109.2(9)
C16B C17B C13B 108.4(8)
C18B C17B H17B 109.4
C16B C17B H17B 109.4
C13B C17B H17B 109.4
C17B C18B C19B 109.7(9)
C17B C18B H18C 109.7
C19B C18B H18C 109.7
C17B C18B H18D 109.7
C19B C18B H18D 109.7
H18C C18B H18D 108.2
C18B C19B C20B 110.0(11)
C18B C19B C14B 109.8(8)
C20B C19B C14B 108.3(9)
C18B C19B H19B 109.6
C20B C19B H19B 109.6
C14B C19B H19B 109.6
C15B C20B C19B 109.6(10)
C15B C20B H20C 109.7
C19B C20B H20C 109.7
C15B C20B H20D 109.7
C19B C20B H20D 109.7
H20C C20B H20D 108.2
N2 C21 C22 108.9(3)
N2 C21 C24 113.6(3)
C22 C21 C24 111.0(3)
N2 C21 C23 104.6(3)
C22 C21 C23 109.9(3)
C24 C21 C23 108.7(3)
C21 C22 H22A 109.5
C21 C22 H22B 109.5
H22A C22 H22B 109.5
C21 C22 H22C 109.5
H22A C22 H22C 109.5
H22B C22 H22C 109.5
C21 C23 H23A 109.5
C21 C23 H23B 109.5
H23A C23 H23B 109.5
C21 C23 H23C 109.5
H23A C23 H23C 109.5
H23B C23 H23C 109.5
C21 C24 H24A 109.5
C21 C24 H24B 109.5
H24A C24 H24B 109.5
C21 C24 H24C 109.5
H24A C24 H24C 109.5
H24B C24 H24C 109.5
N3 C31 C32 109.8(2)
N3 C31 C34 109.4(2)
C32 C31 C34 109.8(2)
N3 C31 C33 109.6(2)
C32 C31 C33 109.0(2)
C34 C31 C33 109.2(2)
C31 C32 C35 109.4(2)
C31 C32 H32A 109.8
C35 C32 H32A 109.8
C31 C32 H32B 109.8
C35 C32 H32B 109.8
H32A C32 H32B 108.2
C37 C33 C31 109.9(2)
C37 C33 H33A 109.7
C31 C33 H33A 109.7
C37 C33 H33B 109.7
C31 C33 H33B 109.7
H33A C33 H33B 108.2
C31 C34 C39 109.4(2)
C31 C34 H34A 109.8
C39 C34 H34A 109.8
C31 C34 H34B 109.8
C39 C34 H34B 109.8
H34A C34 H34B 108.2
C40 C35 C36 108.9(3)
C40 C35 C32 109.6(3)
C36 C35 C32 110.1(3)
C40 C35 H35 109.4
C36 C35 H35 109.4
C32 C35 H35 109.4
C37 C36 C35 109.7(3)
C37 C36 H36A 109.7
C35 C36 H36A 109.7
C37 C36 H36B 109.7
C35 C36 H36B 109.7
H36A C36 H36B 108.2
C36 C37 C38 109.3(3)
C36 C37 C33 109.4(3)
C38 C37 C33 109.4(3)
C36 C37 H37 109.6
C38 C37 H37 109.6
C33 C37 H37 109.6
C37 C38 C39 109.4(2)
C37 C38 H38A 109.8
C39 C38 H38A 109.8
C37 C38 H38B 109.8
C39 C38 H38B 109.8
H38A C38 H38B 108.2
C38 C39 C40 109.3(3)
C38 C39 C34 109.6(3)
C40 C39 C34 109.5(3)
C38 C39 H39 109.5
C40 C39 H39 109.5
C34 C39 H39 109.5
C35 C40 C39 109.5(2)
C35 C40 H40A 109.8
C39 C40 H40A 109.8
C35 C40 H40B 109.8
C39 C40 H40B 109.8
H40A C40 H40B 108.2
N4 C41 C44 107.9(3)
N4 C41 C42 107.5(3)
C44 C41 C42 110.5(3)
N4 C41 C43 106.7(3)
C44 C41 C43 112.4(4)
C42 C41 C43 111.6(4)
C41 C42 H42A 109.5
C41 C42 H42B 109.5
H42A C42 H42B 109.5
C41 C42 H42C 109.5
H42A C42 H42C 109.5
H42B C42 H42C 109.5
C41 C43 H43A 109.5
C41 C43 H43B 109.5
H43A C43 H43B 109.5
C41 C43 H43C 109.5
H43A C43 H43C 109.5
H43B C43 H43C 109.5
C41 C44 H44A 109.5
C41 C44 H44B 109.5
H44A C44 H44B 109.5
C41 C44 H44C 109.5
H44A C44 H44C 109.5
H44B C44 H44C 109.5
N50 C50 C51 177(2)
N50B C50B C51B 176(2)
C50B C51B H51D 109.5
C50B C51B H51E 109.5
H51D C51B H51E 109.5
C50B C51B H51F 109.5
H51D C51B H51F 109.5
H51E C51B H51F 109.5

loop_
_geom_bond_atom_site_label_1
_geom_bond_atom_site_label_2
_geom_bond_distance
Pd1 C2 1.936(3)
Pd1 C1 1.990(3)
Pd1 N3 2.120(2)
Pd1 Cl1 2.3087(8)
C1 N1B 1.31(2)
C1 N2 1.332(4)
C1 N1 1.337(11)
N2 C21 1.472(4)
N2 H2 0.8800
N3 C31 1.491(3)
N3 H3A 0.9200
N3 H3B 0.9200
C2 N4 1.134(4)
N4 C41 1.466(4)
N1 C11 1.467(7)
N1 H1 0.8800
C11 C12 1.514(8)
C11 C13 1.517(8)
C11 C14 1.543(7)
C12 C15 1.538(8)
C12 H12A 0.9900
C12 H12B 0.9900
C13 C17 1.533(6)
C13 H13A 0.9900
C13 H13B 0.9900
C14 C19 1.528(7)
C14 H14A 0.9900
C14 H14B 0.9900
C15 C16 1.510(8)
C15 C20 1.519(8)
C15 H15 1.0000
C16 C17 1.528(7)
C16 H16A 0.9900
C16 H16B 0.9900
C17 C18 1.522(6)
C17 H17 1.0000
C18 C19 1.518(7)
C18 H18A 0.9900
C18 H18B 0.9900
C19 C20 1.526(7)
C19 H19 1.0000
C20 H20A 0.9900
C20 H20B 0.9900
N1B C11B 1.468(13)
N1B H1B 0.8800
C11B C12B 1.525(12)
C11B C13B 1.528(12)
C11B C14B 1.534(12)
C12B C15B 1.541(11)
C12B H12C 0.9900
C12B H12D 0.9900
C13B C17B 1.532(11)
C13B H13C 0.9900
C13B H13D 0.9900
C14B C19B 1.535(11)
C14B H14C 0.9900
C14B H14D 0.9900
C15B C20B 1.506(12)
C15B C16B 1.520(11)
C15B H15B 1.0000
C16B C17B 1.516(11)
C16B H16C 0.9900
C16B H16D 0.9900
C17B C18B 1.513(11)
C17B H17B 1.0000
C18B C19B 1.515(11)
C18B H18C 0.9900
C18B H18D 0.9900
C19B C20B 1.516(12)
C19B H19B 1.0000
C20B H20C 0.9900
C20B H20D 0.9900
C21 C22 1.511(5)
C21 C24 1.515(5)
C21 C23 1.531(5)
C22 H22A 0.9800
C22 H22B 0.9800
C22 H22C 0.9800
C23 H23A 0.9800
C23 H23B 0.9800
C23 H23C 0.9800
C24 H24A 0.9800
C24 H24B 0.9800
C24 H24C 0.9800
C31 C32 1.518(4)
C31 C34 1.524(4)
C31 C33 1.533(4)
C32 C35 1.530(4)
C32 H32A 0.9900
C32 H32B 0.9900
C33 C37 1.530(4)
C33 H33A 0.9900
C33 H33B 0.9900
C34 C39 1.531(4)
C34 H34A 0.9900
C34 H34B 0.9900
C35 C40 1.519(5)
C35 C36 1.527(4)
C35 H35 1.0000
C36 C37 1.515(5)
C36 H36A 0.9900
C36 H36B 0.9900
C37 C38 1.525(5)
C37 H37 1.0000
C38 C39 1.525(4)
C38 H38A 0.9900
C38 H38B 0.9900
C39 C40 1.527(5)
C39 H39 1.0000
C40 H40A 0.9900
C40 H40B 0.9900
C41 C44 1.505(5)
C41 C42 1.507(5)
C41 C43 1.514(5)
C42 H42A 0.9800
C42 H42B 0.9800
C42 H42C 0.9800
C43 H43A 0.9800
C43 H43B 0.9800
C43 H43C 0.9800
C44 H44A 0.9800
C44 H44B 0.9800
C44 H44C 0.9800
N50 C50 1.107(13)
C50 C51 1.455(17)
C51 H51A 0.9800
C51 H51B 0.9800
C51 H51C 0.9800
N50B C50B 1.111(12)
C50B C51B 1.453(17)
C51B H51D 0.9800
C51B H51E 0.9800
C51B H51F 0.9800

loop_
_geom_torsion_atom_site_label_1
_geom_torsion_atom_site_label_2
_geom_torsion_atom_site_label_3
_geom_torsion_atom_site_label_4
_geom_torsion
C2 Pd1 C1 N1B -99.2(16)
N3 Pd1 C1 N1B 133(2)
Cl1 Pd1 C1 N1B 82.3(16)
C2 Pd1 C1 N2 91.5(3)
N3 Pd1 C1 N2 -35.8(17)
Cl1 Pd1 C1 N2 -87.0(2)
C2 Pd1 C1 N1 -89.2(8)
N3 Pd1 C1 N1 143.5(16)
Cl1 Pd1 C1 N1 92.3(8)
N1B C1 N2 C21 -173.2(14)
N1 C1 N2 C21 178.2(7)
Pd1 C1 N2 C21 -2.4(5)
C2 Pd1 N3 C31 81.2(2)
C1 Pd1 N3 C31 -151.6(15)
Cl1 Pd1 N3 C31 -100.37(19)
C1 Pd1 C2 N4 -14(7)
N3 Pd1 C2 N4 163(7)
Cl1 Pd1 C2 N4 29(9)
Pd1 C2 N4 C41 -17(16)
N1B C1 N1 C11 117(10)
N2 C1 N1 C11 178.8(11)
Pd1 C1 N1 C11 -0.5(18)
C1 N1 C11 C12 35.3(17)
C1 N1 C11 C13 -89.6(15)
C1 N1 C11 C14 153.9(13)
N1 C11 C12 C15 177.9(7)
C13 C11 C12 C15 -58.3(6)
C14 C11 C12 C15 60.5(6)
N1 C11 C13 C17 -174.1(6)
C12 C11 C13 C17 58.6(6)
C14 C11 C13 C17 -59.6(6)
N1 C11 C14 C19 175.8(7)
C12 C11 C14 C19 -60.8(6)
C13 C11 C14 C19 59.3(6)
C11 C12 C15 C16 59.0(7)
C11 C12 C15 C20 -61.6(7)
C20 C15 C16 C17 59.7(7)
C12 C15 C16 C17 -60.5(7)
C15 C16 C17 C18 -59.2(6)
C15 C16 C17 C13 60.8(6)
C11 C13 C17 C18 61.1(6)
C11 C13 C17 C16 -59.1(6)
C16 C17 C18 C19 59.0(6)
C13 C17 C18 C19 -60.8(6)
C17 C18 C19 C20 -59.4(6)
C17 C18 C19 C14 59.9(6)
C11 C14 C19 C18 -59.4(6)
C11 C14 C19 C20 60.7(6)
C16 C15 C20 C19 -59.6(7)
C12 C15 C20 C19 60.6(7)
C18 C19 C20 C15 59.5(7)
C14 C19 C20 C15 -60.1(6)
N2 C1 N1B C11B -166(2)
N1 C1 N1B C11B -44(8)
Pd1 C1 N1B C11B 24(4)
C1 N1B C11B C12B -50(3)
C1 N1B C11B C13B -171(2)
C1 N1B C11B C14B 71(3)
N1B C11B C12B C15B -178.7(15)
C13B C11B C12B C15B -59.1(12)
C14B C11B C12B C15B 59.7(12)
N1B C11B C13B C17B -175.9(14)
C12B C11B C13B C17B 60.0(12)
C14B C11B C13B C17B -57.8(12)
N1B C11B C14B C19B 174.0(14)
C12B C11B C14B C19B -61.1(11)
C13B C11B C14B C19B 57.0(11)
C11B C12B C15B C20B -60.5(12)
C11B C12B C15B C16B 61.1(12)
C20B C15B C16B C17B 58.8(13)
C12B C15B C16B C17B -62.2(12)
C15B C16B C17B C18B -58.1(12)
C15B C16B C17B C13B 61.8(12)
C11B C13B C17B C18B 59.7(12)
C11B C13B C17B C16B -61.4(12)
C16B C17B C18B C19B 58.5(13)
C13B C17B C18B C19B -60.9(13)
C17B C18B C19B C20B -58.3(13)
C17B C18B C19B C14B 60.8(13)
C11B C14B C19B C18B -58.7(11)
C11B C14B C19B C20B 61.4(12)
C16B C15B C20B C19B -59.8(14)
C12B C15B C20B C19B 61.0(14)
C18B C19B C20B C15B 59.1(14)
C14B C19B C20B C15B -60.9(14)
C1 N2 C21 C22 87.1(4)
C1 N2 C21 C24 -37.2(5)
C1 N2 C21 C23 -155.5(4)
Pd1 N3 C31 C32 -61.1(3)
Pd1 N3 C31 C34 59.5(3)
Pd1 N3 C31 C33 179.21(18)
N3 C31 C32 C35 -179.8(2)
C34 C31 C32 C35 59.8(3)
C33 C31 C32 C35 -59.8(3)
N3 C31 C33 C37 -179.5(2)
C32 C31 C33 C37 60.4(3)
C34 C31 C33 C37 -59.6(3)
N3 C31 C34 C39 179.8(2)
C32 C31 C34 C39 -59.6(3)
C33 C31 C34 C39 59.8(3)
C31 C32 C35 C40 -60.1(3)
C31 C32 C35 C36 59.7(3)
C40 C35 C36 C37 60.9(3)
C32 C35 C36 C37 -59.3(4)
C35 C36 C37 C38 -60.6(3)
C35 C36 C37 C33 59.1(3)
C31 C33 C37 C36 -60.1(3)
C31 C33 C37 C38 59.6(3)
C36 C37 C38 C39 60.0(3)
C33 C37 C38 C39 -59.7(3)
C37 C38 C39 C40 -59.7(3)
C37 C38 C39 C34 60.3(3)
C31 C34 C39 C38 -60.5(3)
C31 C34 C39 C40 59.4(3)
C36 C35 C40 C39 -60.4(3)
C32 C35 C40 C39 60.1(3)
C38 C39 C40 C35 60.3(3)
C34 C39 C40 C35 -59.8(3)
C2 N4 C41 C44 -63(11)
C2 N4 C41 C42 178(100)
C2 N4 C41 C43 58(11)
